data_2205318
loop_
_publ_author_name
'Lei Gou'
'Xiong-Wei Qu'
'Bo Zheng'
'Dao-Yong Wang'
'Huai-Ming Hu'

_publ_section_title
;
 (Nitrato-\k<i>O</i>)(1,10-phenanthroline-\k^2^<i>N,N</i>')(picolinato
 <i>N</i>-oxide-\k^2^<i>O,O</i>')copper(II)
;
_journal_issue 3
_journal_name_full 'Acta Crystallographica Section E'
_journal_page_first m441
_journal_page_last m442
_journal_paper_doi 10.1107/S1600536805002515
_journal_volume 61
_journal_year 2005
_chemical_formula_iupac '[Cu (C6 H4 N O3) (N O3) (C12 H8 N2)]'
_chemical_formula_moiety 'C18 H12 Cu N4 O6'
_chemical_formula_sum 'C18 H12 Cu N4 O6'
_chemical_formula_weight 443.86
_chemical_name_systematic
;
(Nitrato-\kO)(1,10-phenanthroline-\k^2^N,N')(picolinato N-oxide-
\k^2^O,O')copper(II)
;
_space_group_IT_number 14
_symmetry_cell_setting monoclinic
_symmetry_space_group_name_Hall '-P 2ybc'
_symmetry_space_group_name_H-M 'P 1 21/c 1'
_atom_sites_solution_hydrogens geom
_atom_sites_solution_primary direct
_atom_sites_solution_secondary difmap
_audit_creation_method SHELXL-97
_cell_angle_alpha 90.00
_cell_angle_beta 90.750(4)
_cell_angle_gamma 90.00
_cell_formula_units_Z 4
_cell_length_a 9.2861(11)
_cell_length_b 9.5829(12)
_cell_length_c 18.438(3)
_cell_measurement_reflns_used 6799
_cell_measurement_temperature 298(2)
_cell_measurement_theta_max 27.43
_cell_measurement_theta_min 3.05
_cell_volume 1640.6(4)
_computing_cell_refinement RAPID-AUTO
_computing_data_collection 'RAPID-AUTO (Rigaku, 2001)'
_computing_data_reduction RAPID-AUTO
_computing_molecular_graphics 'XP (Siemens, 1994)'
_computing_publication_material 'SHELXTL (Siemens, 1995)'
_computing_structure_refinement 'SHELXL97 (Sheldrick, 1997)'
_computing_structure_solution 'SHELXS97 (Sheldrick, 1990)'
_diffrn_ambient_temperature 298(2)
_diffrn_measured_fraction_theta_full 0.994
_diffrn_measured_fraction_theta_max 0.994
_diffrn_measurement_device_type 'Rigaku R-AXIS RAPID IP'
_diffrn_measurement_method oscillation
_diffrn_radiation_monochromator graphite
_diffrn_radiation_source 'rotating anode'
_diffrn_radiation_type MoK\a
_diffrn_radiation_wavelength 0.71073
_diffrn_reflns_av_R_equivalents 0.0331
_diffrn_reflns_av_sigmaI/netI 0.0531
_diffrn_reflns_limit_h_max 12
_diffrn_reflns_limit_h_min -11
_diffrn_reflns_limit_k_max 12
_diffrn_reflns_limit_k_min -12
_diffrn_reflns_limit_l_max 23
_diffrn_reflns_limit_l_min -23
_diffrn_reflns_number 6799
_diffrn_reflns_theta_full 27.43
_diffrn_reflns_theta_max 27.43
_diffrn_reflns_theta_min 3.05
_diffrn_standards_decay_% 0
_diffrn_standards_interval_count 0
_diffrn_standards_interval_time 0
_diffrn_standards_number 0
_exptl_absorpt_coefficient_mu 1.382
_exptl_absorpt_correction_T_max 0.802
_exptl_absorpt_correction_T_min 0.678
_exptl_absorpt_correction_type multi-scan
_exptl_absorpt_process_details '(ABSCOR; Higashi, 1995)'
_exptl_crystal_colour Blue
_exptl_crystal_density_diffrn 1.797
_exptl_crystal_density_method 'not measured'
_exptl_crystal_description Block
_exptl_crystal_F_000 900
_exptl_crystal_size_max 0.38
_exptl_crystal_size_mid 0.24
_exptl_crystal_size_min 0.16
_refine_diff_density_max 0.385
_refine_diff_density_min -0.469
_refine_ls_extinction_method none
_refine_ls_goodness_of_fit_ref 0.910
_refine_ls_hydrogen_treatment constr
_refine_ls_matrix_type full
_refine_ls_number_parameters 262
_refine_ls_number_reflns 3713
_refine_ls_number_restraints 0
_refine_ls_restrained_S_all 0.910
_refine_ls_R_factor_all 0.0499
_refine_ls_R_factor_gt 0.0339
_refine_ls_shift/su_max 0.001
_refine_ls_shift/su_mean 0.000
_refine_ls_structure_factor_coef Fsqd
_refine_ls_weighting_details 'calc w = 1/[\s^2^(Fo^2^)+(0.0434P)^2^] where P = (Fo^2^+2Fc^2^)/3'
_refine_ls_weighting_scheme calc
_refine_ls_wR_factor_gt 0.0756
_refine_ls_wR_factor_ref 0.0786
_reflns_number_gt 2699
_reflns_number_total 3713
_reflns_threshold_expression I>2\s(I)
_cod_data_source_file ng6094.cif
_cod_data_source_block I
_cod_depositor_comments
;
The following automatic conversions were performed:
'_symmetry_cell_setting' value 'Monoclinic' changed to 'monoclinic'
according to '/home/saulius/struct/CIF-dictionaries/cif_core.dic'
dictionary named 'cif_core.dic' version 2.4.1 from
2010-06-29.

'_exptl_absorpt_correction_type' value 'Multi-scan' changed
to 'multi-scan' according to
'/home/saulius/struct/CIF-dictionaries/cif_core.dic' dictionary named
'cif_core.dic' version 2.4.1 from 2010-06-29.

Automatic conversion script
Id: cif_fix_enum 1527 2010-12-29 10:47:43Z saulius 

The following automatic conversions were performed:

'_symmetry_cell_setting' value 'Monoclinic' changed to 'monoclinic'
according to /home/saulius/struct/CIF-dictionaries/cif_core.dic
dictionary named 'cif_core.dic' version 2.4.1 from
2010-06-29.

'_exptl_absorpt_correction_type' value 'Multi-scan'
changed to 'multi-scan' according to
/home/saulius/struct/CIF-dictionaries/cif_core.dic dictionary named
'cif_core.dic' version 2.4.1 from 2010-06-29.

Automatic conversion script
Id: cif_fix_values 1715 2011-07-08 13:25:40Z adriana 
;
_cod_original_cell_volume 1640.7(4)
_cod_original_sg_symbol_H-M 'P 21/c'
_cod_database_code 2205318
_cod_database_fobs_code 2205318

loop_
_symmetry_equiv_pos_as_xyz
'x, y, z'
'-x, y+1/2, -z+1/2'
'-x, -y, -z'
'x, -y-1/2, z-1/2'

loop_
_atom_site_label
_atom_site_fract_x
_atom_site_fract_y
_atom_site_fract_z
_atom_site_U_iso_or_equiv
_atom_site_adp_type
_atom_site_calc_flag
_atom_site_refinement_flags
_atom_site_occupancy
_atom_site_type_symbol
Cu1 0.66658(3) 0.59025(3) 0.453019(14) 0.02234(9) Uani d . 1 Cu
N1 0.8553(2) 0.3662(2) 0.41059(10) 0.0238(4) Uani d . 1 N
N2 0.50419(19) 0.7284(2) 0.45946(10) 0.0230(4) Uani d . 1 N
N3 0.66362(19) 0.60701(19) 0.56160(10) 0.0222(4) Uani d . 1 N
N4 0.9079(2) 0.7727(2) 0.38519(11) 0.0288(5) Uani d . 1 N
O1 0.79083(18) 0.43446(17) 0.46404(8) 0.0300(4) Uani d . 1 O
O2 0.63850(17) 0.56135(17) 0.35177(8) 0.0276(4) Uani d . 1 O
O3 0.7050(2) 0.4924(2) 0.24319(9) 0.0485(6) Uani d . 1 O
O4 0.81773(17) 0.77543(17) 0.43708(9) 0.0298(4) Uani d . 1 O
O5 0.9285(3) 0.8807(2) 0.35122(14) 0.0711(8) Uani d . 1 O
O6 0.9709(2) 0.66392(19) 0.36937(10) 0.0388(5) Uani d . 1 O
C1 0.7146(3) 0.4877(3) 0.30903(13) 0.0267(5) Uani d . 1 C
C2 0.8245(2) 0.3827(2) 0.33891(12) 0.0232(5) Uani d . 1 C
C3 0.8962(3) 0.2983(2) 0.28963(13) 0.0264(5) Uani d . 1 C
H3A 0.8771 0.3087 0.2403 0.032 Uiso calc R 1 H
C4 0.9949(3) 0.1998(3) 0.31236(13) 0.0305(6) Uani d . 1 C
H4A 1.0406 0.1424 0.2791 0.037 Uiso calc R 1 H
C5 1.0241(3) 0.1882(3) 0.38572(14) 0.0329(6) Uani d . 1 C
H5A 1.0909 0.1229 0.4023 0.039 Uiso calc R 1 H
C6 0.9555(3) 0.2724(3) 0.43404(13) 0.0292(6) Uani d . 1 C
H6A 0.9775 0.2655 0.4833 0.035 Uiso calc R 1 H
C7 0.4230(3) 0.7838(3) 0.40753(13) 0.0267(5) Uani d . 1 C
H7A 0.4359 0.7541 0.3601 0.032 Uiso calc R 1 H
C8 0.3186(3) 0.8854(2) 0.42103(13) 0.0286(6) Uani d . 1 C
H8A 0.2630 0.9217 0.3832 0.034 Uiso calc R 1 H
C9 0.2990(3) 0.9309(2) 0.49068(13) 0.0271(5) Uani d . 1 C
H9A 0.2301 0.9986 0.5003 0.032 Uiso calc R 1 H
C10 0.3836(2) 0.8749(2) 0.54779(12) 0.0240(5) Uani d . 1 C
C11 0.3709(2) 0.9136(3) 0.62238(12) 0.0262(5) Uani d . 1 C
H11A 0.3042 0.9812 0.6354 0.031 Uiso calc R 1 H
C12 0.4545(2) 0.8531(2) 0.67456(12) 0.0249(5) Uani d . 1 C
H12A 0.4453 0.8814 0.7225 0.030 Uiso calc R 1 H
C13 0.5565(2) 0.7466(2) 0.65719(12) 0.0243(5) Uani d . 1 C
C14 0.6439(2) 0.6758(2) 0.70823(13) 0.0265(5) Uani d . 1 C
H14A 0.6399 0.6990 0.7571 0.032 Uiso calc R 1 H
C15 0.7347(3) 0.5727(2) 0.68552(13) 0.0287(6) Uani d . 1 C
H15A 0.7905 0.5236 0.7191 0.034 Uiso calc R 1 H
C16 0.7434(3) 0.5412(3) 0.61153(13) 0.0255(5) Uani d . 1 C
H16A 0.8069 0.4721 0.5968 0.031 Uiso calc R 1 H
C17 0.5708(2) 0.7077(2) 0.58373(12) 0.0215(5) Uani d . 1 C
C18 0.4837(2) 0.7724(2) 0.52883(12) 0.0232(5) Uani d . 1 C

loop_
_atom_site_aniso_label
_atom_site_aniso_U_11
_atom_site_aniso_U_22
_atom_site_aniso_U_33
_atom_site_aniso_U_12
_atom_site_aniso_U_13
_atom_site_aniso_U_23
Cu1 0.02700(16) 0.02164(15) 0.01845(15) 0.00103(13) 0.00293(10) -0.00067(13)
N1 0.0280(11) 0.0219(10) 0.0216(10) 0.0013(8) 0.0032(8) 0.0002(8)
N2 0.0256(10) 0.0241(11) 0.0193(10) -0.0025(8) 0.0028(8) -0.0004(8)
N3 0.0254(10) 0.0202(10) 0.0210(9) -0.0024(8) 0.0034(8) 0.0000(8)
N4 0.0317(12) 0.0278(12) 0.0271(11) -0.0014(9) 0.0026(9) 0.0002(9)
O1 0.0418(10) 0.0296(10) 0.0188(8) 0.0113(8) 0.0060(7) -0.0008(7)
O2 0.0302(9) 0.0320(10) 0.0207(8) 0.0092(7) 0.0005(7) -0.0024(7)
O3 0.0623(13) 0.0648(14) 0.0184(9) 0.0332(11) -0.0001(9) -0.0028(9)
O4 0.0353(10) 0.0279(9) 0.0266(9) -0.0046(8) 0.0097(7) -0.0022(8)
O5 0.1004(19) 0.0323(12) 0.0823(18) 0.0106(12) 0.0601(15) 0.0173(12)
O6 0.0436(11) 0.0305(10) 0.0424(11) 0.0127(9) 0.0116(9) 0.0024(9)
C1 0.0298(13) 0.0271(13) 0.0232(12) 0.0023(11) 0.0002(10) 0.0002(11)
C2 0.0253(12) 0.0216(13) 0.0227(12) -0.0019(10) 0.0034(9) 0.0007(10)
C3 0.0287(13) 0.0266(13) 0.0239(12) -0.0019(10) 0.0025(10) -0.0004(10)
C4 0.0293(13) 0.0289(14) 0.0334(14) 0.0037(11) 0.0083(11) -0.0038(12)
C5 0.0314(14) 0.0278(13) 0.0394(15) 0.0063(11) 0.0028(11) 0.0042(12)
C6 0.0312(13) 0.0296(13) 0.0267(13) 0.0038(11) -0.0006(10) 0.0061(11)
C7 0.0301(13) 0.0303(14) 0.0197(12) -0.0001(11) 0.0026(10) -0.0006(10)
C8 0.0326(13) 0.0271(14) 0.0262(13) 0.0007(11) 0.0021(10) 0.0031(11)
C9 0.0280(13) 0.0254(13) 0.0278(12) 0.0018(10) 0.0041(10) 0.0004(11)
C10 0.0264(12) 0.0208(12) 0.0248(12) -0.0034(9) 0.0056(10) 0.0016(10)
C11 0.0290(12) 0.0247(12) 0.0251(12) -0.0016(11) 0.0077(9) -0.0048(11)
C12 0.0292(13) 0.0269(12) 0.0186(12) -0.0055(10) 0.0056(10) -0.0032(10)
C13 0.0263(12) 0.0240(12) 0.0227(12) -0.0069(10) 0.0052(9) -0.0009(10)
C14 0.0306(13) 0.0301(13) 0.0187(11) -0.0056(11) 0.0013(10) -0.0017(10)
C15 0.0327(13) 0.0280(14) 0.0253(12) -0.0038(11) -0.0015(10) 0.0060(11)
C16 0.0288(12) 0.0233(12) 0.0243(12) -0.0001(10) 0.0018(10) 0.0017(10)
C17 0.0236(12) 0.0198(12) 0.0212(11) -0.0042(9) 0.0027(9) 0.0000(10)
C18 0.0278(12) 0.0208(12) 0.0210(12) -0.0054(10) 0.0060(9) 0.0002(10)

loop_
_atom_type_symbol
_atom_type_description
_atom_type_scat_dispersion_real
_atom_type_scat_dispersion_imag
_atom_type_scat_source
C C 0.0033 0.0016 'International Tables Vol C Tables 4.2.6.8 and 6.1.1.4'
H H 0.0000 0.0000 'International Tables Vol C Tables 4.2.6.8 and 6.1.1.4'
N N 0.0061 0.0033 'International Tables Vol C Tables 4.2.6.8 and 6.1.1.4'
O O 0.0106 0.0060 'International Tables Vol C Tables 4.2.6.8 and 6.1.1.4'
Cu Cu 0.3201 1.2651 'International Tables Vol C Tables 4.2.6.8 and 6.1.1.4'

loop_
_geom_angle_atom_site_label_1
_geom_angle_atom_site_label_2
_geom_angle_atom_site_label_3
_geom_angle
_geom_angle_publ_flag
O1 Cu1 O2 93.78(7) yes
O1 Cu1 O4 104.56(7) yes
O1 Cu1 N2 165.37(7) yes
O1 Cu1 N3 88.42(7) yes
O2 Cu1 O4 93.64(7) yes
O2 Cu1 N2 93.47(7) yes
O2 Cu1 N3 170.52(7) yes
O4 Cu1 N2 87.63(7) yes
O4 Cu1 N3 94.73(7) yes
N2 Cu1 N3 82.45(7) yes
O1 N1 C2 124.92(19) ?
O1 N1 C6 113.68(18) ?
C2 N1 C6 121.4(2) ?
C7 N2 C18 118.0(2) ?
C7 N2 Cu1 129.98(16) ?
C18 N2 Cu1 111.91(15) ?
C16 N3 C17 118.50(19) ?
C16 N3 Cu1 129.48(16) ?
C17 N3 Cu1 111.89(15) ?
O5 N4 O6 121.0(2) ?
O5 N4 O4 118.2(2) ?
O6 N4 O4 120.8(2) ?
N1 O1 Cu1 125.90(13) ?
C1 O2 Cu1 128.02(16) ?
N4 O4 Cu1 119.29(14) ?
O3 C1 O2 124.2(2) ?
O3 C1 C2 115.0(2) ?
O2 C1 C2 120.8(2) ?
N1 C2 C3 118.1(2) ?
N1 C2 C1 123.9(2) ?
C3 C2 C1 118.0(2) ?
C4 C3 C2 121.4(2) ?
C4 C3 H3A 119.3 ?
C2 C3 H3A 119.3 ?
C3 C4 C5 118.3(2) ?
C3 C4 H4A 120.8 ?
C5 C4 H4A 120.8 ?
C6 C5 C4 120.3(2) ?
C6 C5 H5A 119.8 ?
C4 C5 H5A 119.8 ?
N1 C6 C5 120.4(2) ?
N1 C6 H6A 119.8 ?
C5 C6 H6A 119.8 ?
N2 C7 C8 122.7(2) ?
N2 C7 H7A 118.6 ?
C8 C7 H7A 118.6 ?
C9 C8 C7 119.3(2) ?
C9 C8 H8A 120.4 ?
C7 C8 H8A 120.4 ?
C8 C9 C10 119.9(2) ?
C8 C9 H9A 120.0 ?
C10 C9 H9A 120.0 ?
C18 C10 C9 116.4(2) ?
C18 C10 C11 119.0(2) ?
C9 C10 C11 124.5(2) ?
C12 C11 C10 121.1(2) ?
C12 C11 H11A 119.4 ?
C10 C11 H11A 119.4 ?
C11 C12 C13 121.3(2) ?
C11 C12 H12A 119.4 ?
C13 C12 H12A 119.4 ?
C14 C13 C17 116.9(2) ?
C14 C13 C12 124.8(2) ?
C17 C13 C12 118.3(2) ?
C15 C14 C13 119.7(2) ?
C15 C14 H14A 120.2 ?
C13 C14 H14A 120.2 ?
C14 C15 C16 119.8(2) ?
C14 C15 H15A 120.1 ?
C16 C15 H15A 120.1 ?
N3 C16 C15 122.1(2) ?
N3 C16 H16A 118.9 ?
C15 C16 H16A 118.9 ?
N3 C17 C13 122.9(2) ?
N3 C17 C18 116.8(2) ?
C13 C17 C18 120.3(2) ?
N2 C18 C10 123.6(2) ?
N2 C18 C17 116.5(2) ?
C10 C18 C17 120.0(2) ?

loop_
_geom_bond_atom_site_label_1
_geom_bond_atom_site_label_2
_geom_bond_distance
_geom_bond_publ_flag
Cu1 O1 1.8962(16) yes
Cu1 O2 1.9018(16) yes
Cu1 O4 2.2839(16) yes
Cu1 N2 2.0113(19) yes
Cu1 N3 2.0090(19) yes
N1 O1 1.332(2) ?
N1 C2 1.358(3) ?
N1 C6 1.361(3) ?
N2 C7 1.322(3) ?
N2 C18 1.363(3) ?
N3 C16 1.333(3) ?
N3 C17 1.360(3) ?
N4 O5 1.226(3) ?
N4 O6 1.232(2) ?
N4 O4 1.280(2) ?
O2 C1 1.278(3) ?
O3 C1 1.217(3) ?
C1 C2 1.531(3) ?
C2 C3 1.393(3) ?
C3 C4 1.377(3) ?
C3 H3A 0.9300 ?
C4 C5 1.381(3) ?
C4 H4A 0.9300 ?
C5 C6 1.365(3) ?
C5 H5A 0.9300 ?
C6 H6A 0.9300 ?
C7 C8 1.398(3) ?
C7 H7A 0.9300 ?
C8 C9 1.371(3) ?
C8 H8A 0.9300 ?
C9 C10 1.411(3) ?
C9 H9A 0.9300 ?
C10 C18 1.400(3) ?
C10 C11 1.431(3) ?
C11 C12 1.358(3) ?
C11 H11A 0.9300 ?
C12 C13 1.432(3) ?
C12 H12A 0.9300 ?
C13 C14 1.409(3) ?
C13 C17 1.413(3) ?
C14 C15 1.368(3) ?
C14 H14A 0.9300 ?
C15 C16 1.401(3) ?
C15 H15A 0.9300 ?
C16 H16A 0.9300 ?
C17 C18 1.429(3) ?
